data_9005554
loop_
_publ_author_name
'Marler, B.'
'Borowski, M.'
'Wodara, U.'
'Schreyer, W.'

_publ_section_title
;
 Synthetic tourmaline (olenite) with excess boron replacing silicon in the
 tetrahedral site: II. Structure analysis
 Sample: 1
;
_journal_name_full 'European Journal of Mineralogy'
_journal_page_first 763
_journal_page_last 771
_journal_paper_doi 10.1127/0935-1221/2002/0014-0763
_journal_volume 14
_journal_year 2002
_chemical_formula_sum 'Al8.88 B5.22 Na0.77 O31 Si3.78'
_chemical_name_mineral Olenite
_space_group_IT_number 160
_symmetry_space_group_name_Hall 'R 3 -2"'
_symmetry_space_group_name_H-M 'R 3 m :H'
_cell_angle_alpha 90
_cell_angle_beta 90
_cell_angle_gamma 120
_cell_length_a 15.5996
_cell_length_b 15.5996
_cell_length_c 7.0224
_cell_formula_units_Z 3
_cell_volume 1479.937
_exptl_crystal_density_diffrn 3.083
_cod_original_sg_symbol_H-M 'R 3 m'
_cod_original_formula_sum 'Na.77 Al8.88 Si3.78 B5.22 O31'
_cod_database_code 9005554

loop_
_symmetry_equiv_pos_as_xyz
x,y,z
2/3+x,1/3+y,1/3+z
1/3+x,2/3+y,2/3+z
x,x-y,z
2/3+x,1/3+x-y,1/3+z
1/3+x,2/3+x-y,2/3+z
-y,-x,z
2/3-y,1/3-x,1/3+z
1/3-y,2/3-x,2/3+z
-x+y,y,z
2/3-x+y,1/3+y,1/3+z
1/3-x+y,2/3+y,2/3+z
-y,x-y,z
2/3-y,1/3+x-y,1/3+z
1/3-y,2/3+x-y,2/3+z
-x+y,-x,z
2/3-x+y,1/3-x,1/3+z
1/3-x+y,2/3-x,2/3+z

loop_
_atom_site_label
_atom_site_fract_x
_atom_site_fract_y
_atom_site_fract_z
_atom_site_occupancy
_atom_site_U_iso_or_equiv
Na 0.00000 0.00000 0.78100 0.77000 0.01646
Al1 0.05980 -0.05980 0.33700 0.96000 0.00633
Al2 0.26200 0.29710 0.37300 1.00000 0.00633
Si 0.18760 0.18850 0.98000 0.63000 0.00633
B 0.18760 0.18850 0.98000 0.37000 0.00633
B2 0.89050 -0.89050 0.54100 1.00000 0.00633
O1 0.00000 0.00000 0.21500 1.13000 0.01140
O2 0.94130 -0.94130 0.48500 1.00000 0.01140
O3 0.12690 -0.12690 0.47800 1.13000 0.01140
O4 0.90610 -0.90610 0.90700 1.00000 0.01140
O5 0.09350 -0.09350 0.88100 1.00000 0.01140
O6 0.18260 0.19260 0.20000 1.00000 0.01140
O7 0.28230 0.28360 0.91100 1.00000 0.01140
O8 0.26830 0.20900 0.54600 1.00000 0.01140
